data_7101072
loop_
_publ_author_name
'Jonathan Steed'
'Kirsty Anderson'
'Andres E. Goeta'
'Kirsty S. B. Hancock'

_publ_section_title
;
Unusual variations in the incidence of Z'>1 in
oxo-anion structures
;
_journal_name_full 'Chemical Communications'
_journal_paper_doi 10.1039/b602492k
_journal_year 2006
_chemical_formula_sum 'C6 H12 N4 O7'
_chemical_formula_weight 252.20
_chemical_melting_point 'C6 H10 N2, 2(N O3), H2 O'
_space_group_IT_number 14
_symmetry_cell_setting monoclinic
_symmetry_space_group_name_Hall '-P 2ybc'
_symmetry_space_group_name_H-M 'P 1 21/c 1'
_cell_angle_alpha 90.00
_cell_angle_beta 108.610(10)
_cell_angle_gamma 90.00
_cell_formula_units_Z 4
_cell_length_a 10.677(2)
_cell_length_b 6.8471(18)
_cell_length_c 15.621(3)
_cell_measurement_temperature 100(2)
_cell_volume 1082.2(4)
_diffrn_ambient_temperature 100(2)
_exptl_crystal_density_diffrn 1.548
_cod_depositor_comments
;
The following automatic conversions were performed:
'_symmetry_cell_setting' value 'Monoclinic' changed to 'monoclinic'
according to '/home/saulius/struct/CIF-dictionaries/cif_core.dic'
dictionary named 'cif_core.dic' version 2.4.1 from 2010-06-29.

Automatic conversion script
Id: cif_fix_enum 1527 2010-12-29 10:47:43Z saulius 
;
_cod_original_sg_symbol_H-M 'P 21/c'
_cod_database_code 7101072

loop_
_symmetry_equiv_pos_as_xyz
'x, y, z'
'-x, y+1/2, -z+1/2'
'-x, -y, -z'
'x, -y-1/2, z-1/2'

loop_
_atom_site_label
_atom_site_type_symbol
_atom_site_fract_x
_atom_site_fract_y
_atom_site_fract_z
_atom_site_U_iso_or_equiv
_atom_site_adp_type
_atom_site_occupancy
_atom_site_symmetry_multiplicity
_atom_site_calc_flag
_atom_site_refinement_flags
_atom_site_disorder_assembly
_atom_site_disorder_group
O1 O -0.2580(2) 0.8222(4) 0.45346(19) 0.0437(8) Uani 1 1 d . . .
O2 O -0.0650(2) 0.6965(4) 0.47567(15) 0.0304(7) Uani 1 1 d . . .
O3 O -0.1425(2) 0.9116(4) 0.36932(17) 0.0430(8) Uani 1 1 d . . .
O4 O 0.1989(2) 0.5847(4) 0.69761(15) 0.0297(7) Uani 1 1 d . . .
O5 O 0.4126(2) 0.5515(4) 0.73489(15) 0.0254(6) Uani 1 1 d . . .
O6 O 0.3070(2) 0.4184(3) 0.81790(15) 0.0246(6) Uani 1 1 d . . .
O7 O -0.0498(3) 0.6287(4) 0.17756(18) 0.0276(7) Uani 1 1 d . . .
N1 N 0.0706(2) 0.5316(4) 0.36214(17) 0.0228(7) Uani 1 1 d . . .
H1A H 0.0205 0.5803 0.3946 0.034 Uiso 1 1 calc R . .
H1B H 0.0688 0.3988 0.3634 0.034 Uiso 1 1 calc R . .
H1C H 0.0378 0.5736 0.3040 0.034 Uiso 1 1 calc R . .
N2 N 0.4113(2) 0.8435(4) 0.61029(17) 0.0226(7) Uani 1 1 d . . .
H2A H 0.4978 0.8793 0.6264 0.034 Uiso 1 1 calc R . .
H2B H 0.3998 0.7570 0.6514 0.034 Uiso 1 1 calc R . .
H2C H 0.3604 0.9510 0.6086 0.034 Uiso 1 1 calc R . .
N3 N -0.1551(3) 0.8110(5) 0.43264(19) 0.0267(7) Uani 1 1 d . . .
N4 N 0.3045(3) 0.5184(4) 0.74952(19) 0.0251(7) Uani 1 1 d . . .
C1 C 0.2078(3) 0.5997(5) 0.4016(2) 0.0208(8) Uani 1 1 d . . .
C2 C 0.2438(3) 0.6868(5) 0.4857(2) 0.0211(8) Uani 1 1 d . . .
H2 H 0.1824 0.7011 0.5179 0.025 Uiso 1 1 calc R . .
C3 C 0.3723(3) 0.7523(5) 0.5212(2) 0.0216(8) Uani 1 1 d . . .
C4 C 0.4626(3) 0.7334(5) 0.4757(2) 0.0205(8) Uani 1 1 d . . .
H4 H 0.5507 0.7790 0.5017 0.025 Uiso 1 1 calc R . .
C5 C 0.4227(3) 0.6466(5) 0.3912(2) 0.0228(8) Uani 1 1 d . . .
H5 H 0.4839 0.6335 0.3588 0.027 Uiso 1 1 calc R . .
C6 C 0.2950(3) 0.5786(5) 0.3535(2) 0.0232(8) Uani 1 1 d . . .
H6 H 0.2678 0.5187 0.2956 0.028 Uiso 1 1 calc R . .
H71 H -0.131(4) 0.592(5) 0.174(2) 0.041(12) Uiso 1 1 d . . .
H72 H -0.019(4) 0.571(6) 0.151(3) 0.043(16) Uiso 1 1 d . . .

loop_
_atom_site_aniso_label
_atom_site_aniso_U_11
_atom_site_aniso_U_22
_atom_site_aniso_U_33
_atom_site_aniso_U_23
_atom_site_aniso_U_13
_atom_site_aniso_U_12
O1 0.0289(14) 0.0393(19) 0.071(2) 0.0094(16) 0.0278(14) 0.0105(13)
O2 0.0248(13) 0.0363(18) 0.0275(14) 0.0050(13) 0.0046(11) 0.0108(12)
O3 0.0397(15) 0.053(2) 0.0327(15) 0.0229(14) 0.0067(13) -0.0061(14)
O4 0.0204(12) 0.0350(18) 0.0257(14) 0.0065(12) -0.0037(11) 0.0048(12)
O5 0.0208(12) 0.0305(16) 0.0264(13) 0.0016(11) 0.0096(10) -0.0009(11)
O6 0.0234(12) 0.0258(16) 0.0230(13) 0.0065(11) 0.0050(10) 0.0005(11)
O7 0.0248(15) 0.0320(18) 0.0258(15) -0.0012(13) 0.0078(12) -0.0031(13)
N1 0.0219(14) 0.0247(19) 0.0203(15) -0.0003(13) 0.0046(12) -0.0001(13)
N2 0.0195(14) 0.0248(19) 0.0213(15) -0.0015(14) 0.0035(12) 0.0013(13)
N3 0.0251(17) 0.023(2) 0.0298(17) -0.0013(15) 0.0061(14) -0.0007(15)
N4 0.0250(16) 0.024(2) 0.0243(17) -0.0058(15) 0.0048(14) -0.0030(14)
C1 0.0168(16) 0.022(2) 0.0209(18) 0.0035(16) 0.0018(14) 0.0009(15)
C2 0.0222(17) 0.017(2) 0.0228(19) 0.0013(16) 0.0059(15) 0.0038(16)
C3 0.0235(18) 0.019(2) 0.0177(18) -0.0007(16) 0.0001(15) 0.0008(15)
C4 0.0142(16) 0.019(2) 0.026(2) 0.0068(16) 0.0039(15) 0.0002(15)
C5 0.0235(18) 0.023(2) 0.0226(19) 0.0033(17) 0.0081(15) 0.0012(16)
C6 0.0264(18) 0.025(2) 0.0187(18) 0.0022(16) 0.0075(15) 0.0024(16)

loop_
_geom_bond_atom_site_label_1
_geom_bond_atom_site_label_2
_geom_bond_distance
_geom_bond_site_symmetry_2
_geom_bond_publ_flag
O1 N3 1.243(3) . ?
O2 N3 1.256(3) . ?
O3 N3 1.247(3) . ?
O4 N4 1.245(3) . ?
O5 N4 1.266(3) . ?
O6 N4 1.262(3) . ?
N1 C1 1.471(4) . ?
N2 C3 1.460(4) . ?
C1 C6 1.378(4) . ?
C1 C2 1.380(4) . ?
C2 C3 1.381(4) . ?
C3 C4 1.374(4) . ?
C4 C5 1.385(4) . ?
C5 C6 1.383(4) . ?

loop_
_cod_related_entry_id
_cod_related_entry_database
_cod_related_entry_code
1 ChemSpider 21150085
